data_7239989
loop_
_publ_author_name
'Qin, Ling'
'Hu, Qing'
'Zheng, Qi-Ming'
'Dou, Yue'
'Yang, Hu'
'Zheng, Hegen'

_publ_section_title
;
 Syntheses, crystal structures, dye degradation and luminescence sensing
 properties of four coordination polymers
;
_journal_name_full CrystEngComm
_journal_paper_doi 10.1039/D0CE00175A
_journal_year 2020
_chemical_formula_moiety 'C19 H16 Cd N3 O6'
_chemical_formula_sum 'C19 H16 Cd N3 O6'
_chemical_formula_weight 494.75
_space_group_crystal_system triclinic
_space_group_IT_number 2
_space_group_name_Hall '-P 1'
_space_group_name_H-M_alt 'P -1'
_atom_sites_solution_hydrogens mixed
_audit_creation_method SHELXL-2018/3
_audit_update_record
;
2019-06-27 deposited with the CCDC.	2020-02-21 downloaded from the CCDC.
;
_cell_angle_alpha 78.512(5)
_cell_angle_beta 83.808(5)
_cell_angle_gamma 72.957(6)
_cell_formula_units_Z 2
_cell_length_a 7.1483(5)
_cell_length_b 9.8254(6)
_cell_length_c 13.6568(7)
_cell_measurement_reflns_used 2942
_cell_measurement_temperature 295(2)
_cell_measurement_theta_max 28.2880
_cell_measurement_theta_min 4.1410
_cell_volume 897.44(10)
_computing_structure_refinement 'SHELXL-2018/3 (Sheldrick, 2018)'
_computing_structure_solution 'SHELXT 2018/2 (Sheldrick, 2018)'
_diffrn_ambient_temperature 295(2)
_diffrn_measured_fraction_theta_full 0.997
_diffrn_measured_fraction_theta_max 0.958
_diffrn_measurement_device_type 'Xcalibur, Eos, Gemini'
_diffrn_radiation_type MoK\a
_diffrn_radiation_wavelength 0.71073
_diffrn_reflns_av_R_equivalents 0.0268
_diffrn_reflns_av_unetI/netI 0.0476
_diffrn_reflns_Laue_measured_fraction_full 0.997
_diffrn_reflns_Laue_measured_fraction_max 0.958
_diffrn_reflns_limit_h_max 9
_diffrn_reflns_limit_h_min -9
_diffrn_reflns_limit_k_max 11
_diffrn_reflns_limit_k_min -12
_diffrn_reflns_limit_l_max 16
_diffrn_reflns_limit_l_min -17
_diffrn_reflns_number 7677
_diffrn_reflns_point_group_measured_fraction_full 0.997
_diffrn_reflns_point_group_measured_fraction_max 0.958
_diffrn_reflns_theta_full 25.242
_diffrn_reflns_theta_max 27.494
_diffrn_reflns_theta_min 3.280
_exptl_absorpt_coefficient_mu 1.262
_exptl_absorpt_correction_T_max 1.00000
_exptl_absorpt_correction_T_min 0.69315
_exptl_absorpt_correction_type multi-scan
_exptl_absorpt_process_details
;
CrysAlisPro 1.171.38.41 (Rigaku Oxford Diffraction, 2015)
Empirical absorption correction using spherical harmonics,
 implemented in SCALE3 ABSPACK scaling algorithm.
;
_exptl_crystal_density_diffrn 1.831
_exptl_crystal_description block
_exptl_crystal_F_000 494
_exptl_crystal_size_max 0.320
_exptl_crystal_size_mid 0.240
_exptl_crystal_size_min 0.200
_refine_diff_density_max 0.418
_refine_diff_density_min -0.435
_refine_diff_density_rms 0.089
_refine_ls_extinction_method none
_refine_ls_goodness_of_fit_ref 1.047
_refine_ls_hydrogen_treatment mixed
_refine_ls_matrix_type full
_refine_ls_number_parameters 274
_refine_ls_number_reflns 3953
_refine_ls_number_restraints 6
_refine_ls_restrained_S_all 1.046
_refine_ls_R_factor_all 0.0399
_refine_ls_R_factor_gt 0.0316
_refine_ls_shift/su_max 0.000
_refine_ls_shift/su_mean 0.000
_refine_ls_structure_factor_coef Fsqd
_refine_ls_weighting_details 'w=1/[\s^2^(Fo^2^)+(0.0224P)^2^+0.2155P] where P=(Fo^2^+2Fc^2^)/3'
_refine_ls_weighting_scheme calc
_refine_ls_wR_factor_gt 0.0593
_refine_ls_wR_factor_ref 0.0644
_reflns_Friedel_coverage 0.000
_reflns_number_gt 3457
_reflns_number_total 3953
_reflns_threshold_expression 'I > 2\s(I)'
_cod_data_source_file d0ce00175a2.cif
_cod_data_source_block 4
_cod_database_code 7239989
_shelx_shelxl_version_number 2018/3
_shelx_space_group_comment
;
The symmetry employed for this shelxl refinement is uniquely defined
by the following loop, which should always be used as a source of
symmetry information in preference to the above space-group names.
They are only intended as comments.
;
_shelx_estimated_absorpt_t_min 0.688
_shelx_estimated_absorpt_t_max 0.786

loop_
_space_group_symop_operation_xyz
'x, y, z'
'-x, -y, -z'

loop_
_atom_site_label
_atom_site_type_symbol
_atom_site_fract_x
_atom_site_fract_y
_atom_site_fract_z
_atom_site_U_iso_or_equiv
_atom_site_adp_type
_atom_site_occupancy
_atom_site_site_symmetry_order
_atom_site_calc_flag
_atom_site_refinement_flags_posn
_atom_site_refinement_flags_adp
_atom_site_refinement_flags_occupancy
_atom_site_disorder_assembly
_atom_site_disorder_group
Cd1 Cd 0.29604(3) 0.22697(2) 0.56526(2) 0.02561(8) Uani 1 1 d . . . . .
O1 O 0.4024(3) 0.2196(2) 0.40416(14) 0.0377(5) Uani 1 1 d . . . . .
O1W O 0.2517(3) -0.0010(2) 0.56338(16) 0.0344(5) Uani 1 1 d D . . . .
H1WA H 0.238(4) -0.017(3) 0.5064(13) 0.052 Uiso 1 1 d D U . . .
H1WB H 0.350(3) -0.065(3) 0.589(2) 0.052 Uiso 1 1 d D U . . .
O2 O 0.2639(3) 0.4435(2) 0.42047(15) 0.0370(5) Uani 1 1 d . . . . .
O2W O -0.0373(3) 0.2795(2) 0.5821(2) 0.0426(6) Uani 1 1 d D . . . .
H2WA H -0.112(4) 0.228(3) 0.582(3) 0.064 Uiso 1 1 d D U . . .
H2WB H -0.102(4) 0.3659(14) 0.585(3) 0.064 Uiso 1 1 d D U . . .
O3 O 0.6834(3) 0.1293(2) 0.61092(15) 0.0395(5) Uani 1 1 d . . . . .
O4 O 0.4381(3) 0.0830(2) 0.71209(16) 0.0365(5) Uani 1 1 d . . . . .
N1 N 0.2446(4) 0.4011(3) 0.66166(18) 0.0345(6) Uani 1 1 d . . . . .
N2 N 0.1301(3) 0.4916(3) 0.79921(18) 0.0297(6) Uani 1 1 d . . . . .
N3 N 0.5175(5) 0.3353(3) 0.0972(2) 0.0430(8) Uani 0.5 1 d . . P A 1
N4 N 0.7509(4) 0.0261(3) 0.9629(2) 0.0375(7) Uani 0.5 1 d . . P B 2
C1 C 0.3477(4) 0.3530(3) 0.3669(2) 0.0252(6) Uani 1 1 d . . . . .
C2 C 0.3876(4) 0.3971(3) 0.25719(19) 0.0243(6) Uani 1 1 d . . . . .
C3 C 0.3471(5) 0.5406(3) 0.2133(2) 0.0365(7) Uani 1 1 d . . . . .
H3 H 0.289830 0.611576 0.251902 0.044 Uiso 1 1 calc R U . . .
C4 C 0.3902(5) 0.5801(3) 0.1132(2) 0.0360(7) Uani 1 1 d . . . . .
H4 H 0.360665 0.677692 0.084931 0.043 Uiso 1 1 calc R U . . .
C5 C 0.4761(4) 0.4783(3) 0.0541(2) 0.0299(7) Uani 1 1 d . . . . .
C6 C 0.5175(5) 0.3353(3) 0.0972(2) 0.0430(8) Uani 0.5 1 d . . P A 2
H6 H 0.576011 0.264878 0.058337 0.052 Uiso 0.5 1 calc R U P A 2
C7 C 0.4738(5) 0.2947(3) 0.1969(2) 0.0358(7) Uani 1 1 d . . . . .
H7A H 0.502343 0.196950 0.224686 0.043 Uiso 0.5 1 calc R U P A 1
H7B H 0.502343 0.196950 0.224686 0.043 Uiso 0.5 1 calc R U P A 2
C8 C 0.6118(4) 0.0871(3) 0.6962(2) 0.0298(7) Uani 1 1 d . . . . .
C9 C 0.7379(4) 0.0496(3) 0.7848(2) 0.0264(6) Uani 1 1 d . . . . .
C10 C 0.9380(4) 0.0260(3) 0.7762(2) 0.0315(7) Uani 1 1 d . . . . .
H10 H 1.003430 0.024005 0.713620 0.038 Uiso 1 1 calc R U . . .
C11 C 1.0423(4) 0.0052(3) 0.8600(2) 0.0320(7) Uani 1 1 d . . . . .
H11 H 1.177480 -0.010756 0.853328 0.038 Uiso 1 1 calc R U . . .
C12 C 0.9473(4) 0.0080(3) 0.9540(2) 0.0253(6) Uani 1 1 d . . . . .
C13 C 0.7509(4) 0.0261(3) 0.9629(2) 0.0375(7) Uani 0.5 1 d . . P B 1
H13 H 0.685415 0.025434 1.025569 0.045 Uiso 0.5 1 calc R U P B 1
C14 C 0.6504(5) 0.0452(4) 0.8800(2) 0.0397(8) Uani 1 1 d . . . . .
H14A H 0.516318 0.055899 0.887802 0.048 Uiso 0.5 1 calc R U P B 2
H14 H 0.516318 0.055899 0.887802 0.048 Uiso 0.5 1 calc R U P B 1
C15 C 0.1938(5) 0.3730(3) 0.7568(2) 0.0377(8) Uani 1 1 d . . . . .
H15 H 0.201065 0.280203 0.791639 0.045 Uiso 1 1 calc R U . . .
C16 C 0.2126(5) 0.5473(4) 0.6412(2) 0.0397(8) Uani 1 1 d . . . . .
H16 H 0.236403 0.599994 0.578909 0.048 Uiso 1 1 calc R U . . .
C17 C 0.1418(5) 0.6046(3) 0.7236(2) 0.0401(8) Uani 1 1 d . . . . .
H17 H 0.107306 0.701961 0.728589 0.048 Uiso 1 1 calc R U . . .
C18 C 0.0644(4) 0.4968(3) 0.9008(2) 0.0279(6) Uani 1 1 d . . . . .
C19 C 0.0950(6) 0.3723(4) 0.9708(2) 0.0490(10) Uani 1 1 d . . . . .
H19 H 0.160702 0.284305 0.951289 0.059 Uiso 1 1 calc R U . . .
C20 C 0.0304(5) 0.3747(3) 1.0692(2) 0.0449(9) Uani 1 1 d . . . . .
H20 H 0.051330 0.288874 1.115351 0.054 Uiso 1 1 calc R U . . .

loop_
_atom_site_aniso_label
_atom_site_aniso_U_11
_atom_site_aniso_U_22
_atom_site_aniso_U_33
_atom_site_aniso_U_23
_atom_site_aniso_U_13
_atom_site_aniso_U_12
Cd1 0.03004(13) 0.02795(12) 0.01640(11) -0.00520(8) -0.00022(8) -0.00387(9)
O1 0.0531(14) 0.0278(11) 0.0197(11) 0.0035(9) 0.0033(10) 0.0010(10)
O1W 0.0412(13) 0.0300(12) 0.0300(12) -0.0105(9) -0.0040(10) -0.0027(10)
O2 0.0508(14) 0.0296(12) 0.0239(11) -0.0076(9) 0.0049(10) -0.0013(10)
O2W 0.0295(12) 0.0250(12) 0.0692(17) -0.0056(12) -0.0021(12) -0.0036(9)
O3 0.0572(15) 0.0444(14) 0.0227(12) -0.0014(10) -0.0100(10) -0.0231(11)
O4 0.0323(12) 0.0386(13) 0.0396(13) -0.0049(10) -0.0137(10) -0.0086(10)
N1 0.0468(16) 0.0348(15) 0.0234(14) -0.0106(11) -0.0038(12) -0.0093(12)
N2 0.0332(14) 0.0309(14) 0.0260(13) -0.0110(11) -0.0010(11) -0.0067(11)
N3 0.059(2) 0.0416(18) 0.0234(16) -0.0041(13) 0.0054(14) -0.0104(15)
N4 0.0310(15) 0.063(2) 0.0209(15) -0.0066(13) -0.0013(12) -0.0172(14)
C1 0.0224(14) 0.0285(16) 0.0222(15) -0.0019(12) -0.0026(12) -0.0047(12)
C2 0.0258(15) 0.0284(15) 0.0166(14) -0.0004(11) -0.0006(11) -0.0067(12)
C3 0.049(2) 0.0298(17) 0.0256(16) -0.0026(13) 0.0001(14) -0.0062(15)
C4 0.053(2) 0.0255(16) 0.0241(16) 0.0043(12) 0.0028(14) -0.0104(14)
C5 0.0302(16) 0.0383(17) 0.0205(15) 0.0034(13) -0.0017(13) -0.0143(13)
C6 0.059(2) 0.0416(18) 0.0234(16) -0.0041(13) 0.0054(14) -0.0104(15)
C7 0.051(2) 0.0300(17) 0.0217(16) -0.0013(13) 0.0034(14) -0.0084(15)
C8 0.0392(18) 0.0225(15) 0.0280(17) -0.0029(12) -0.0118(14) -0.0064(13)
C9 0.0312(16) 0.0251(15) 0.0240(15) -0.0027(12) -0.0061(12) -0.0089(12)
C10 0.0300(16) 0.0400(18) 0.0205(15) -0.0004(13) -0.0020(12) -0.0066(14)
C11 0.0259(16) 0.0415(18) 0.0253(16) 0.0021(13) -0.0038(13) -0.0087(13)
C12 0.0272(16) 0.0248(15) 0.0228(15) 0.0031(12) -0.0065(12) -0.0085(12)
C13 0.0310(15) 0.063(2) 0.0209(15) -0.0066(13) -0.0013(12) -0.0172(14)
C14 0.0307(17) 0.061(2) 0.0296(18) -0.0076(16) -0.0017(14) -0.0168(16)
C15 0.053(2) 0.0310(17) 0.0268(17) -0.0098(13) 0.0016(15) -0.0070(15)
C16 0.054(2) 0.040(2) 0.0273(17) -0.0068(14) -0.0056(15) -0.0157(16)
C17 0.057(2) 0.0305(18) 0.0325(18) -0.0083(14) -0.0015(16) -0.0108(16)
C18 0.0292(16) 0.0320(16) 0.0244(15) -0.0115(12) -0.0003(12) -0.0072(13)
C19 0.078(3) 0.0264(17) 0.0340(19) -0.0132(14) 0.0119(18) -0.0016(17)
C20 0.073(3) 0.0274(17) 0.0287(18) -0.0067(13) 0.0057(17) -0.0081(17)

loop_
_atom_type_symbol
_atom_type_description
_atom_type_scat_dispersion_real
_atom_type_scat_dispersion_imag
_atom_type_scat_source
C C 0.0033 0.0016 'International Tables Vol C Tables 4.2.6.8 and 6.1.1.4'
H H 0.0000 0.0000 'International Tables Vol C Tables 4.2.6.8 and 6.1.1.4'
Cd Cd -0.8075 1.2024 'International Tables Vol C Tables 4.2.6.8 and 6.1.1.4'
N N 0.0061 0.0033 'International Tables Vol C Tables 4.2.6.8 and 6.1.1.4'
O O 0.0106 0.0060 'International Tables Vol C Tables 4.2.6.8 and 6.1.1.4'

loop_
_geom_angle_atom_site_label_1
_geom_angle_atom_site_label_2
_geom_angle_atom_site_label_3
_geom_angle
_geom_angle_site_symmetry_1
_geom_angle_site_symmetry_3
_geom_angle_publ_flag
O1 Cd1 O2W 110.88(9) . . ?
O1 Cd1 N1 132.50(8) . . ?
O2W Cd1 N1 82.51(9) . . ?
O1 Cd1 O4 129.32(7) . . ?
O2W Cd1 O4 110.71(8) . . ?
N1 Cd1 O4 80.51(8) . . ?
O1 Cd1 O1W 84.18(7) . . ?
O2W Cd1 O1W 79.27(8) . . ?
N1 Cd1 O1W 143.09(8) . . ?
O4 Cd1 O1W 76.42(7) . . ?
O1 Cd1 O2 53.08(7) . . ?
O2W Cd1 O2 89.35(8) . . ?
N1 Cd1 O2 83.09(8) . . ?
O4 Cd1 O2 151.97(7) . . ?
O1W Cd1 O2 128.16(7) . . ?
C1 O1 Cd1 100.30(17) . . ?
Cd1 O1W H1WA 115(2) . . ?
Cd1 O1W H1WB 108(2) . . ?
H1WA O1W H1WB 109.4(16) . . ?
C1 O2 Cd1 86.03(16) . . ?
Cd1 O2W H2WA 131(2) . . ?
Cd1 O2W H2WB 118(2) . . ?
H2WA O2W H2WB 111.3(17) . . ?
C8 O4 Cd1 101.57(18) . . ?
C15 N1 C16 104.5(3) . . ?
C15 N1 Cd1 119.8(2) . . ?
C16 N1 Cd1 134.1(2) . . ?
C15 N2 C17 105.2(3) . . ?
C15 N2 C18 126.6(3) . . ?
C17 N2 C18 128.2(3) . . ?
C5 N3 C7 120.8(3) . . ?
C12 N4 C14 119.8(3) . . ?
O2 C1 O1 120.6(3) . . ?
O2 C1 C2 121.4(3) . . ?
O1 C1 C2 118.1(3) . . ?
C3 C2 C7 117.7(3) . . ?
C3 C2 C1 121.2(3) . . ?
C7 C2 C1 121.1(3) . . ?
C4 C3 C2 120.8(3) . . ?
C4 C3 H3 119.6 . . ?
C2 C3 H3 119.6 . . ?
C3 C4 C5 121.3(3) . . ?
C3 C4 H4 119.4 . . ?
C5 C4 H4 119.4 . . ?
C6 C5 C4 118.4(3) . . ?
N3 C5 C4 118.4(3) . . ?
N3 C5 C5 120.6(4) . 2_665 ?
C4 C5 C5 121.0(3) . 2_665 ?
C5 C6 C7 120.8(3) . . ?
C5 C6 H6 119.6 . . ?
C7 C6 H6 119.6 . . ?
C6 C7 C2 121.1(3) . . ?
N3 C7 C2 121.1(3) . . ?
N3 C7 H7A 119.5 . . ?
C2 C7 H7A 119.5 . . ?
C6 C7 H7B 119.5 . . ?
C2 C7 H7B 119.5 . . ?
O4 C8 O3 123.3(3) . . ?
O4 C8 C9 118.0(3) . . ?
O3 C8 C9 118.5(3) . . ?
C10 C9 C14 117.0(3) . . ?
C10 C9 C8 123.5(3) . . ?
C14 C9 C8 119.4(3) . . ?
C9 C10 C11 120.4(3) . . ?
C9 C10 H10 119.8 . . ?
C11 C10 H10 119.8 . . ?
C10 C11 C12 120.7(3) . . ?
C10 C11 H11 119.7 . . ?
C12 C11 H11 119.7 . . ?
C13 C12 C11 118.9(2) . . ?
N4 C12 C11 118.9(2) . . ?
C13 C12 C12 118.5(3) . 2_757 ?
C11 C12 C12 122.6(3) . 2_757 ?
C12 C13 C14 119.8(3) . . ?
C12 C13 H13 120.1 . . ?
C14 C13 H13 120.1 . . ?
C13 C14 C9 123.1(3) . . ?
N4 C14 C9 123.1(3) . . ?
N4 C14 H14A 118.5 . . ?
C9 C14 H14A 118.5 . . ?
C13 C14 H14 118.5 . . ?
C9 C14 H14 118.5 . . ?
N1 C15 N2 113.2(3) . . ?
N1 C15 H15 123.4 . . ?
N2 C15 H15 123.4 . . ?
C17 C16 N1 110.3(3) . . ?
C17 C16 H16 124.8 . . ?
N1 C16 H16 124.8 . . ?
C16 C17 N2 106.8(3) . . ?
C16 C17 H17 126.6 . . ?
N2 C17 H17 126.6 . . ?
C20 C18 C19 118.6(3) 2_567 . ?
C20 C18 N2 120.9(3) 2_567 . ?
C19 C18 N2 120.5(3) . . ?
C18 C19 C20 121.4(3) . . ?
C18 C19 H19 119.3 . . ?
C20 C19 H19 119.3 . . ?
C18 C20 C19 120.0(3) 2_567 . ?
C18 C20 H20 120.0 2_567 . ?
C19 C20 H20 120.0 . . ?

loop_
_geom_bond_atom_site_label_1
_geom_bond_atom_site_label_2
_geom_bond_distance
_geom_bond_site_symmetry_2
_geom_bond_publ_flag
Cd1 O1 2.2570(19) . ?
Cd1 O2W 2.281(2) . ?
Cd1 N1 2.285(2) . ?
Cd1 O4 2.350(2) . ?
Cd1 O1W 2.357(2) . ?
Cd1 O2 2.574(2) . ?
O1 C1 1.267(3) . ?
O1W H1WA 0.846(10) . ?
O1W H1WB 0.848(10) . ?
O2 C1 1.240(3) . ?
O2W H2WA 0.840(10) . ?
O2W H2WB 0.845(10) . ?
O3 C8 1.262(3) . ?
O4 C8 1.248(3) . ?
N1 C15 1.308(4) . ?
N1 C16 1.362(4) . ?
N2 C15 1.342(4) . ?
N2 C17 1.372(4) . ?
N2 C18 1.421(4) . ?
N3 C5 1.368(4) . ?
N3 C7 1.370(4) . ?
N4 C12 1.357(4) . ?
N4 C14 1.358(4) . ?
C1 C2 1.496(4) . ?
C2 C3 1.375(4) . ?
C2 C7 1.388(4) . ?
C3 C4 1.371(4) . ?
C3 H3 0.9300 . ?
C4 C5 1.373(4) . ?
C4 H4 0.9300 . ?
C5 C6 1.368(4) . ?
C5 C5 1.485(5) 2_665 ?
C6 C7 1.370(4) . ?
C6 H6 0.9300 . ?
C7 H7A 0.9300 . ?
C7 H7B 0.9300 . ?
C8 C9 1.508(4) . ?
C9 C10 1.376(4) . ?
C9 C14 1.379(4) . ?
C10 C11 1.382(4) . ?
C10 H10 0.9300 . ?
C11 C12 1.387(4) . ?
C11 H11 0.9300 . ?
C12 C13 1.357(4) . ?
C12 C12 1.493(5) 2_757 ?
C13 C14 1.358(4) . ?
C13 H13 0.9300 . ?
C14 H14A 0.9300 . ?
C14 H14 0.9300 . ?
C15 H15 0.9300 . ?
C16 C17 1.343(4) . ?
C16 H16 0.9300 . ?
C17 H17 0.9300 . ?
C18 C20 1.366(4) 2_567 ?
C18 C19 1.372(4) . ?
C19 C20 1.376(4) . ?
C19 H19 0.9300 . ?
C20 H20 0.9300 . ?

loop_
_geom_hbond_atom_site_label_D
_geom_hbond_atom_site_label_H
_geom_hbond_atom_site_label_A
_geom_hbond_distance_DH
_geom_hbond_distance_HA
_geom_hbond_distance_DA
_geom_hbond_angle_DHA
_geom_hbond_site_symmetry_A
_geom_hbond_publ_flag
O2W H2WA O3 0.840(10) 1.944(14) 2.765(3) 166(3) 1_455 yes
O2W H2WB O2 0.845(10) 1.883(11) 2.724(3) 173(3) 2_566 yes
O1W H1WA O3 0.846(10) 2.061(17) 2.844(3) 153(3) 2_656 yes
O1W H1WB O1 0.848(10) 1.964(16) 2.769(3) 158(3) 2_656 yes

loop_
_geom_torsion_atom_site_label_1
_geom_torsion_atom_site_label_2
_geom_torsion_atom_site_label_3
_geom_torsion_atom_site_label_4
_geom_torsion
_geom_torsion_site_symmetry_1
_geom_torsion_site_symmetry_2
_geom_torsion_site_symmetry_3
_geom_torsion_site_symmetry_4
_geom_torsion_publ_flag
Cd1 O2 C1 O1 -1.1(3) . . . . ?
Cd1 O2 C1 C2 179.1(2) . . . . ?
Cd1 O1 C1 O2 1.2(3) . . . . ?
Cd1 O1 C1 C2 -178.9(2) . . . . ?
O2 C1 C2 C3 5.3(4) . . . . ?
O1 C1 C2 C3 -174.5(3) . . . . ?
O2 C1 C2 C7 -177.2(3) . . . . ?
O1 C1 C2 C7 2.9(4) . . . . ?
C7 C2 C3 C4 0.3(5) . . . . ?
C1 C2 C3 C4 177.8(3) . . . . ?
C2 C3 C4 C5 -0.5(5) . . . . ?
C7 N3 C5 C4 0.2(5) . . . . ?
C7 N3 C5 C5 180.0(3) . . . 2_665 ?
C3 C4 C5 C6 0.3(5) . . . . ?
C3 C4 C5 N3 0.3(5) . . . . ?
C3 C4 C5 C5 -179.5(3) . . . 2_665 ?
C4 C5 C6 C7 0.2(5) . . . . ?
C5 C5 C6 C7 180.0(3) 2_665 . . . ?
C5 C6 C7 C2 -0.4(5) . . . . ?
C5 N3 C7 C2 -0.4(5) . . . . ?
C3 C2 C7 C6 0.2(5) . . . . ?
C1 C2 C7 C6 -177.4(3) . . . . ?
C3 C2 C7 N3 0.2(5) . . . . ?
C1 C2 C7 N3 -177.4(3) . . . . ?
Cd1 O4 C8 O3 -15.3(3) . . . . ?
Cd1 O4 C8 C9 160.3(2) . . . . ?
O4 C8 C9 C10 168.5(3) . . . . ?
O3 C8 C9 C10 -15.7(4) . . . . ?
O4 C8 C9 C14 -14.9(4) . . . . ?
O3 C8 C9 C14 160.9(3) . . . . ?
C14 C9 C10 C11 -2.7(4) . . . . ?
C8 C9 C10 C11 174.0(3) . . . . ?
C9 C10 C11 C12 -0.1(5) . . . . ?
C14 N4 C12 C11 -1.9(5) . . . . ?
C14 N4 C12 C12 178.0(3) . . . 2_757 ?
C10 C11 C12 C13 2.4(5) . . . . ?
C10 C11 C12 N4 2.4(5) . . . . ?
C10 C11 C12 C12 -177.5(3) . . . 2_757 ?
C11 C12 C13 C14 -1.9(5) . . . . ?
C12 C12 C13 C14 178.0(3) 2_757 . . . ?
C12 C13 C14 C9 -1.0(5) . . . . ?
C12 N4 C14 C9 -1.0(5) . . . . ?
C10 C9 C14 C13 3.3(5) . . . . ?
C8 C9 C14 C13 -173.5(3) . . . . ?
C10 C9 C14 N4 3.3(5) . . . . ?
C8 C9 C14 N4 -173.5(3) . . . . ?
C16 N1 C15 N2 0.3(4) . . . . ?
Cd1 N1 C15 N2 -167.2(2) . . . . ?
C17 N2 C15 N1 0.1(4) . . . . ?
C18 N2 C15 N1 179.8(3) . . . . ?
C15 N1 C16 C17 -0.6(4) . . . . ?
Cd1 N1 C16 C17 164.2(2) . . . . ?
N1 C16 C17 N2 0.6(4) . . . . ?
C15 N2 C17 C16 -0.4(4) . . . . ?
C18 N2 C17 C16 179.8(3) . . . . ?
C15 N2 C18 C20 -167.8(3) . . . 2_567 ?
C17 N2 C18 C20 11.9(5) . . . 2_567 ?
C15 N2 C18 C19 12.2(5) . . . . ?
C17 N2 C18 C19 -168.1(3) . . . . ?
C20 C18 C19 C20 0.7(6) 2_567 . . . ?
N2 C18 C19 C20 -179.2(3) . . . . ?
C18 C19 C20 C18 -0.8(6) . . . 2_567 ?
